data_4320409
loop_
_publ_author_name
'Shan-Ming Kuang'
'Phillip E. Fanwick'
'Richard A. Walton'

_publ_contact_author_address
;    Department of Chemistry
      Purdue University
      W. Lafayette
      IN 47907
      USA
;
_publ_contact_author_email fanwick@.xray.chem.purdue.edu
_publ_contact_author_fax 1(765)4940239
_publ_contact_author_name 'Phillip E. Fanwick'
_publ_contact_author_phone 1(765)4944572
_publ_section_title
;
 Mixed-Metal Assemblies Containing Multiply Bonded Dirhenium Species
 Linked through Thiocyanate- and Cyanide-Containing Bridging Units
;
_journal_name_full 'Inorganic Chemistry'
_journal_page_first 5682
_journal_page_last 5690
_journal_paper_doi 10.1021/ic010442r
_journal_volume 40
_journal_year 2001
_chemical_formula_sum 'C67 H53 Cl2 N7 P2 Re2'
_chemical_formula_weight 1461.40
_chemical_name_common C69H55Cl8N7P4Re2
_chemical_name_systematic
;
  ?
;
_space_group_IT_number 14
_symmetry_cell_setting monoclinic
_symmetry_space_group_name_Hall '-P 2yn'
_symmetry_space_group_name_H-M 'P 1 21/n 1'
_atom_sites_solution_hydrogens geom
_atom_sites_solution_primary direct
_atom_sites_solution_secondary difmap
_audit_creation_method SHELXL-97
_cell_angle_alpha 90.00
_cell_angle_beta 100.5410(19)
_cell_angle_gamma 90.00
_cell_formula_units_Z 4
_cell_length_a 14.3659(3)
_cell_length_b 28.2054(10)
_cell_length_c 17.5348(6)
_cell_measurement_temperature 293(2)
_cell_volume 6985.1(4)
_computing_structure_refinement 'SHELXL-97 (Sheldrick, 1997)'
_computing_structure_solution 'SHELXS-97 (Sheldrick, 1990)'
_diffrn_ambient_temperature 293(2)
_diffrn_measured_fraction_theta_full 0.893
_diffrn_measured_fraction_theta_max 0.893
_diffrn_radiation_monochromator graphite
_diffrn_radiation_source 'fine-focus sealed tube'
_diffrn_radiation_type MoK\a
_diffrn_radiation_wavelength 0.71073
_diffrn_reflns_av_R_equivalents 0.0000
_diffrn_reflns_av_sigmaI/netI 0.1134
_diffrn_reflns_limit_h_max 15
_diffrn_reflns_limit_h_min 0
_diffrn_reflns_limit_k_max 36
_diffrn_reflns_limit_k_min 0
_diffrn_reflns_limit_l_max 22
_diffrn_reflns_limit_l_min -22
_diffrn_reflns_number 14353
_diffrn_reflns_theta_full 27.52
_diffrn_reflns_theta_max 27.52
_diffrn_reflns_theta_min 4.01
_exptl_absorpt_coefficient_mu 3.626
_exptl_crystal_density_diffrn 1.390
_exptl_crystal_density_method 'not measured'
_exptl_crystal_F_000 2872
_refine_diff_density_max 2.174
_refine_diff_density_min -1.495
_refine_diff_density_rms 0.188
_refine_ls_extinction_method none
_refine_ls_goodness_of_fit_ref 1.035
_refine_ls_hydrogen_treatment mixed
_refine_ls_matrix_type full
_refine_ls_number_parameters 822
_refine_ls_number_reflns 14353
_refine_ls_number_restraints 2
_refine_ls_restrained_S_all 1.037
_refine_ls_R_factor_all 0.1075
_refine_ls_R_factor_gt 0.0585
_refine_ls_shift/su_max 0.005
_refine_ls_shift/su_mean 0.000
_refine_ls_structure_factor_coef Fsqd
_refine_ls_weighting_details 'calc w=1/[\s^2^(Fo^2^)+(0.0657P)^2^+4.6884P] where P=(Fo^2^+2Fc^2^)/3'
_refine_ls_weighting_scheme calc
_refine_ls_wR_factor_gt 0.1300
_refine_ls_wR_factor_ref 0.1496
_reflns_number_gt 9370
_reflns_number_total 14353
_reflns_threshold_expression >2sigma(I)
_cod_data_source_file ic010442r_7.cif
_cod_data_source_block ksm30
_cod_database_code 4320409

loop_
_symmetry_equiv_pos_as_xyz
'x, y, z'
'-x+1/2, y+1/2, -z+1/2'
'-x, -y, -z'
'x-1/2, -y-1/2, z-1/2'

loop_
_atom_site_label
_atom_site_type_symbol
_atom_site_fract_x
_atom_site_fract_y
_atom_site_fract_z
_atom_site_U_iso_or_equiv
_atom_site_adp_type
_atom_site_occupancy
_atom_site_symmetry_multiplicity
_atom_site_calc_flag
_atom_site_refinement_flags
_atom_site_disorder_assembly
_atom_site_disorder_group
Re1 Re 0.07513(2) 0.149373(12) 0.222015(19) 0.02440(11) Uani 1 1 d . . .
Re2 Re 0.02979(2) 0.106702(11) 0.319836(19) 0.02321(11) Uani 1 1 d . . .
Cl1 Cl 0.22988(14) 0.17992(8) 0.25600(14) 0.0377(5) Uani 1 1 d . . .
Cl2 Cl -0.02643(14) 0.06252(7) 0.42645(12) 0.0313(5) Uani 1 1 d . . .
Cl91 Cl 0.5907(3) 0.07170(18) 0.9140(3) 0.1251(16) Uani 1 1 d . . .
Cl92 Cl 0.4421(4) 0.1390(2) 0.8903(4) 0.190(3) Uani 1 1 d . . .
Cl93 Cl 0.4477(4) 0.0658(2) 1.0033(3) 0.170(3) Uani 1 1 d . . .
Cl94 Cl 0.9365(4) 0.23605(18) 0.7471(3) 0.149(2) Uani 1 1 d . . .
Cl95 Cl 1.0569(5) 0.2808(3) 0.8690(5) 0.219(3) Uani 1 1 d . . .
Cl6A Cl 0.9452(11) 0.2494(5) 0.9436(9) 0.167(6) Uani 0.50 1 d PD A 1
Cl6B Cl 0.8992(9) 0.2241(4) 0.8947(10) 0.158(6) Uani 0.50 1 d PD A 2
P1 P 0.13631(15) 0.08393(8) 0.15730(13) 0.0275(5) Uani 1 1 d . . .
P2 P -0.00270(14) 0.03353(8) 0.24068(13) 0.0261(5) Uani 1 1 d . . .
P3 P 0.02841(16) 0.22600(8) 0.26589(14) 0.0308(5) Uani 1 1 d . . .
P4 P 0.05299(15) 0.17273(8) 0.41565(13) 0.0286(5) Uani 1 1 d . . .
N1 N -0.0338(5) 0.1458(2) 0.1341(4) 0.0285(16) Uani 1 1 d . . .
N5 N -0.1364(6) 0.0634(4) -0.0701(5) 0.060(3) Uani 1 1 d . . .
N7 N -0.3030(7) 0.1899(4) -0.0203(6) 0.070(3) Uani 1 1 d . . .
N11 N -0.1150(5) 0.1231(2) 0.2872(4) 0.0284(16) Uani 1 1 d . . .
N15 N -0.4045(7) 0.1453(4) 0.1387(6) 0.075(3) Uani 1 1 d . . .
N17 N -0.3560(9) 0.1097(7) 0.3911(9) 0.151(7) Uani 1 1 d . . .
N20 N 0.2311(5) 0.0711(2) 0.4084(4) 0.0300(17) Uani 1 1 d . . .
C2 C -0.0909(7) 0.1425(3) 0.0793(6) 0.035(2) Uani 1 1 d . . .
C3 C -0.1577(7) 0.1357(3) 0.0124(6) 0.042(2) Uani 1 1 d . . .
C4 C -0.1460(7) 0.0959(4) -0.0357(6) 0.044(2) Uani 1 1 d . . .
C6 C -0.2386(7) 0.1659(4) -0.0066(5) 0.043(2) Uani 1 1 d . . .
C12 C -0.1966(7) 0.1251(3) 0.2738(5) 0.034(2) Uani 1 1 d . . .
C13 C -0.2934(6) 0.1279(4) 0.2663(6) 0.043(2) Uani 1 1 d . . .
C14 C -0.3547(7) 0.1381(4) 0.1954(7) 0.047(3) Uani 1 1 d . . .
C16 C -0.3305(8) 0.1182(6) 0.3349(9) 0.085(5) Uani 1 1 d . . .
C1B C 0.0456(6) 0.0378(3) 0.1499(5) 0.032(2) Uani 1 1 d . . .
H1B1 H 0.0728 0.0075 0.1394 0.041 Uiso 1 1 calc R . .
H1B2 H -0.0053 0.0450 0.1070 0.041 Uiso 1 1 calc R . .
C20 C 0.1597(6) 0.0838(3) 0.3711(5) 0.030(2) Uani 1 1 d . . .
C21 C 0.3148(6) 0.0601(3) 0.4601(5) 0.033(2) Uani 1 1 d . . .
C22 C 0.3092(6) 0.0294(3) 0.5225(5) 0.036(2) Uani 1 1 d . . .
C23 C 0.3929(7) 0.0210(4) 0.5730(6) 0.048(3) Uani 1 1 d . . .
H23 H 0.3921 0.0008 0.6147 0.063 Uiso 1 1 calc R . .
C24 C 0.4785(7) 0.0414(4) 0.5646(6) 0.055(3) Uani 1 1 d . . .
H24 H 0.5333 0.0359 0.6010 0.071 Uiso 1 1 calc R . .
C25 C 0.4802(6) 0.0701(4) 0.5008(6) 0.045(3) Uani 1 1 d . . .
H25 H 0.5377 0.0827 0.4933 0.059 Uiso 1 1 calc R . .
C26 C 0.3990(6) 0.0806(3) 0.4478(5) 0.036(2) Uani 1 1 d . . .
C27 C 0.2180(6) 0.0073(4) 0.5341(6) 0.052(3) Uani 1 1 d . . .
H27A H 0.1952 -0.0136 0.4916 0.068 Uiso 1 1 calc R . .
H27B H 0.1721 0.0317 0.5365 0.068 Uiso 1 1 calc R . .
H27C H 0.2284 -0.0104 0.5817 0.068 Uiso 1 1 calc R . .
C28 C 0.4003(6) 0.1140(4) 0.3813(6) 0.046(3) Uani 1 1 d . . .
H28A H 0.3751 0.0982 0.3334 0.060 Uiso 1 1 calc R . .
H28B H 0.4643 0.1237 0.3808 0.060 Uiso 1 1 calc R . .
H28C H 0.3625 0.1413 0.3871 0.060 Uiso 1 1 calc R . .
C2B C 0.0807(6) 0.2279(3) 0.3687(5) 0.034(2) Uani 1 1 d . . .
H2B1 H 0.0558 0.2548 0.3930 0.044 Uiso 1 1 calc R . .
H2B2 H 0.1488 0.2316 0.3748 0.044 Uiso 1 1 calc R . .
C111 C 0.1458(6) 0.0995(3) 0.0580(5) 0.029(2) Uani 1 1 d . . .
C112 C 0.1437(8) 0.1468(4) 0.0366(7) 0.058(3) Uani 1 1 d . . .
H112 H 0.1344 0.1702 0.0718 0.075 Uiso 1 1 calc R . .
C113 C 0.1555(9) 0.1593(4) -0.0380(7) 0.065(3) Uani 1 1 d . . .
H113 H 0.1557 0.1911 -0.0518 0.084 Uiso 1 1 calc R . .
C114 C 0.1668(8) 0.1254(5) -0.0907(6) 0.064(3) Uani 1 1 d . . .
H114 H 0.1723 0.1339 -0.1409 0.083 Uiso 1 1 calc R . .
C115 C 0.1701(7) 0.0778(4) -0.0689(6) 0.052(3) Uani 1 1 d . . .
H115 H 0.1808 0.0545 -0.1038 0.068 Uiso 1 1 calc R . .
C116 C 0.1576(7) 0.0656(3) 0.0036(5) 0.043(2) Uani 1 1 d . . .
H116 H 0.1569 0.0337 0.0169 0.056 Uiso 1 1 calc R . .
C121 C 0.2498(6) 0.0562(3) 0.1914(5) 0.032(2) Uani 1 1 d . . .
C122 C 0.2579(6) 0.0139(3) 0.2320(5) 0.040(2) Uani 1 1 d . . .
H122 H 0.2039 -0.0007 0.2433 0.052 Uiso 1 1 calc R . .
C123 C 0.3471(7) -0.0073(4) 0.2563(6) 0.048(3) Uani 1 1 d . . .
H123 H 0.3517 -0.0357 0.2837 0.062 Uiso 1 1 calc R . .
C124 C 0.4267(7) 0.0135(4) 0.2400(6) 0.052(3) Uani 1 1 d . . .
H124 H 0.4856 -0.0006 0.2562 0.068 Uiso 1 1 calc R . .
C125 C 0.4191(6) 0.0557(4) 0.1991(6) 0.048(3) Uani 1 1 d . . .
H125 H 0.4732 0.0700 0.1877 0.062 Uiso 1 1 calc R . .
C126 C 0.3306(6) 0.0771(3) 0.1747(5) 0.040(2) Uani 1 1 d . . .
H126 H 0.3263 0.1054 0.1471 0.052 Uiso 1 1 calc R . .
C211 C 0.0383(5) -0.0252(3) 0.2791(5) 0.029(2) Uani 1 1 d . . .
C212 C 0.0293(7) -0.0634(3) 0.2275(6) 0.043(2) Uani 1 1 d . . .
H212 H 0.0073 -0.0581 0.1749 0.056 Uiso 1 1 calc R . .
C213 C 0.0523(8) -0.1083(4) 0.2530(6) 0.055(3) Uani 1 1 d . . .
H213 H 0.0440 -0.1337 0.2185 0.072 Uiso 1 1 calc R . .
C214 C 0.0885(7) -0.1158(4) 0.3317(6) 0.050(3) Uani 1 1 d . . .
H214 H 0.1059 -0.1461 0.3494 0.065 Uiso 1 1 calc R . .
C215 C 0.0984(7) -0.0792(3) 0.3820(6) 0.043(2) Uani 1 1 d . . .
H215 H 0.1219 -0.0844 0.4343 0.056 Uiso 1 1 calc R . .
C216 C 0.0729(6) -0.0334(3) 0.3549(5) 0.039(2) Uani 1 1 d . . .
H216 H 0.0801 -0.0082 0.3897 0.050 Uiso 1 1 calc R . .
C221 C -0.1295(6) 0.0215(3) 0.2103(5) 0.032(2) Uani 1 1 d . . .
C222 C -0.1824(6) 0.0407(3) 0.1435(6) 0.043(2) Uani 1 1 d . . .
H222 H -0.1530 0.0596 0.1114 0.056 Uiso 1 1 calc R . .
C223 C -0.2785(7) 0.0319(4) 0.1240(6) 0.046(3) Uani 1 1 d . . .
H223 H -0.3132 0.0448 0.0788 0.060 Uiso 1 1 calc R . .
C224 C -0.3237(6) 0.0040(4) 0.1715(6) 0.047(3) Uani 1 1 d . . .
H224 H -0.3881 -0.0024 0.1578 0.061 Uiso 1 1 calc R . .
C225 C -0.2721(7) -0.0139(4) 0.2383(6) 0.052(3) Uani 1 1 d . . .
H225 H -0.3021 -0.0318 0.2712 0.067 Uiso 1 1 calc R . .
C226 C -0.1738(6) -0.0055(4) 0.2581(5) 0.042(2) Uani 1 1 d . . .
H226 H -0.1391 -0.0183 0.3034 0.055 Uiso 1 1 calc R . .
C311 C 0.0792(6) 0.2756(3) 0.2227(5) 0.033(2) Uani 1 1 d . . .
C312 C 0.1328(8) 0.3107(4) 0.2664(7) 0.066(3) Uani 1 1 d . . .
H312 H 0.1438 0.3096 0.3203 0.085 Uiso 1 1 calc R . .
C313 C 0.1701(10) 0.3480(4) 0.2268(9) 0.086(4) Uani 1 1 d . . .
H313 H 0.2080 0.3707 0.2559 0.111 Uiso 1 1 calc R . .
C314 C 0.1527(8) 0.3519(4) 0.1486(8) 0.058(3) Uani 1 1 d . . .
H314 H 0.1755 0.3776 0.1243 0.076 Uiso 1 1 calc R . .
C315 C 0.1011(7) 0.3173(4) 0.1065(7) 0.059(3) Uani 1 1 d . . .
H315 H 0.0895 0.3191 0.0526 0.077 Uiso 1 1 calc R . .
C316 C 0.0651(6) 0.2790(4) 0.1432(6) 0.047(3) Uani 1 1 d . . .
H316 H 0.0310 0.2554 0.1132 0.061 Uiso 1 1 calc R . .
C321 C -0.0962(6) 0.2414(3) 0.2567(6) 0.036(2) Uani 1 1 d . . .
C322 C -0.1366(8) 0.2587(4) 0.3152(7) 0.065(3) Uani 1 1 d . . .
H322 H -0.1002 0.2641 0.3640 0.085 Uiso 1 1 calc R . .
C323 C -0.2384(9) 0.2687(5) 0.3004(8) 0.081(4) Uani 1 1 d . . .
H323 H -0.2662 0.2797 0.3409 0.105 Uiso 1 1 calc R . .
C324 C -0.2909(9) 0.2627(5) 0.2328(9) 0.073(4) Uani 1 1 d . . .
H324 H -0.3553 0.2695 0.2251 0.094 Uiso 1 1 calc R . .
C325 C -0.2514(7) 0.2466(4) 0.1732(9) 0.068(4) Uani 1 1 d . . .
H325 H -0.2894 0.2425 0.1247 0.089 Uiso 1 1 calc R . .
C326 C -0.1550(7) 0.2358(4) 0.1830(8) 0.061(3) Uani 1 1 d . . .
H326 H -0.1295 0.2251 0.1411 0.080 Uiso 1 1 calc R . .
C411 C 0.1507(6) 0.1630(3) 0.4959(5) 0.035(2) Uani 1 1 d . . .
C412 C 0.1344(7) 0.1391(4) 0.5609(6) 0.049(3) Uani 1 1 d . . .
H412 H 0.0730 0.1301 0.5644 0.063 Uiso 1 1 calc R . .
C413 C 0.2080(10) 0.1282(4) 0.6210(7) 0.069(4) Uani 1 1 d . . .
H413 H 0.1956 0.1116 0.6639 0.089 Uiso 1 1 calc R . .
C414 C 0.2998(10) 0.1415(5) 0.6178(8) 0.076(4) Uani 1 1 d . . .
H414 H 0.3491 0.1335 0.6579 0.099 Uiso 1 1 calc R . .
C415 C 0.3179(8) 0.1674(5) 0.5536(8) 0.076(4) Uani 1 1 d . . .
H415 H 0.3789 0.1779 0.5520 0.099 Uiso 1 1 calc R . .
C416 C 0.2447(7) 0.1771(4) 0.4929(6) 0.052(3) Uani 1 1 d . . .
H416 H 0.2572 0.1930 0.4495 0.067 Uiso 1 1 calc R . .
C421 C -0.0404(6) 0.1924(3) 0.4682(5) 0.035(2) Uani 1 1 d . . .
C422 C -0.1265(6) 0.1714(3) 0.4607(6) 0.039(2) Uani 1 1 d . . .
H422 H -0.1390 0.1441 0.4308 0.050 Uiso 1 1 calc R . .
C423 C -0.1969(7) 0.1903(4) 0.4977(6) 0.057(3) Uani 1 1 d . . .
H423 H -0.2564 0.1763 0.4921 0.074 Uiso 1 1 calc R . .
C424 C -0.1751(8) 0.2306(4) 0.5430(7) 0.058(3) Uani 1 1 d . . .
H424 H -0.2207 0.2432 0.5686 0.076 Uiso 1 1 calc R . .
C425 C -0.0900(8) 0.2520(4) 0.5509(6) 0.058(3) Uani 1 1 d . . .
H425 H -0.0782 0.2793 0.5808 0.076 Uiso 1 1 calc R . .
C426 C -0.0189(7) 0.2333(3) 0.5141(5) 0.043(2) Uani 1 1 d . . .
H426 H 0.0405 0.2474 0.5199 0.056 Uiso 1 1 calc R . .
C901 C 0.5142(9) 0.1039(4) 0.9595(8) 0.077(4) Uani 1 1 d . . .
H901 H 0.5511 0.1245 0.9990 0.100 Uiso 1 1 calc R . .
C902 C 0.9459(12) 0.2653(6) 0.8329(9) 0.256(19) Uani 1 1 d D A .
H902 H 0.9100 0.2949 0.8219 0.333 Uiso 1 1 calc R B 1

loop_
_atom_site_aniso_label
_atom_site_aniso_U_11
_atom_site_aniso_U_22
_atom_site_aniso_U_33
_atom_site_aniso_U_23
_atom_site_aniso_U_13
_atom_site_aniso_U_12
Re1 0.0245(2) 0.02319(19) 0.0268(2) 0.00048(15) 0.00807(14) -0.00035(13)
Re2 0.0212(2) 0.02340(19) 0.02589(19) -0.00029(14) 0.00669(13) -0.00132(13)
Cl1 0.0279(12) 0.0373(14) 0.0493(14) -0.0002(11) 0.0107(10) -0.0037(9)
Cl2 0.0331(12) 0.0293(12) 0.0351(12) 0.0008(10) 0.0153(9) -0.0012(9)
Cl91 0.130(4) 0.137(4) 0.114(4) -0.028(3) 0.038(3) 0.002(3)
Cl92 0.149(5) 0.155(6) 0.244(8) 0.064(5) -0.020(5) 0.024(4)
Cl93 0.171(5) 0.249(7) 0.092(3) -0.018(4) 0.029(3) -0.122(5)
Cl94 0.189(5) 0.100(4) 0.150(5) -0.023(3) 0.008(4) 0.012(3)
Cl95 0.180(6) 0.162(6) 0.309(10) -0.007(7) 0.029(6) 0.016(5)
Cl6A 0.196(14) 0.100(10) 0.223(16) 0.050(10) 0.082(12) 0.016(8)
Cl6B 0.144(10) 0.108(10) 0.256(17) 0.047(10) 0.125(11) -0.021(7)
P1 0.0286(12) 0.0260(13) 0.0295(12) 0.0008(10) 0.0094(9) 0.0000(9)
P2 0.0268(12) 0.0233(12) 0.0292(12) 0.0002(10) 0.0073(9) -0.0007(9)
P3 0.0331(13) 0.0260(13) 0.0356(14) 0.0006(11) 0.0118(10) -0.0015(9)
P4 0.0284(12) 0.0290(13) 0.0300(13) -0.0034(10) 0.0095(10) -0.0026(9)
N1 0.027(4) 0.022(4) 0.040(5) -0.007(3) 0.015(4) 0.006(3)
N5 0.070(6) 0.058(7) 0.053(6) -0.017(5) 0.016(5) 0.001(5)
N7 0.081(7) 0.063(7) 0.060(7) 0.005(5) -0.003(5) 0.025(6)
N11 0.037(5) 0.025(4) 0.026(4) -0.002(3) 0.013(3) -0.001(3)
N15 0.054(7) 0.087(8) 0.076(8) 0.001(6) -0.013(6) -0.009(5)
N17 0.070(9) 0.28(2) 0.115(12) 0.055(13) 0.054(9) -0.014(10)
N20 0.027(4) 0.032(4) 0.032(4) -0.002(3) 0.008(3) -0.001(3)
C2 0.043(6) 0.030(5) 0.036(6) 0.003(4) 0.018(5) 0.002(4)
C3 0.046(6) 0.032(6) 0.044(6) 0.005(5) -0.002(5) 0.001(4)
C4 0.053(6) 0.048(7) 0.030(6) 0.006(5) 0.006(5) 0.006(5)
C6 0.057(7) 0.040(6) 0.030(6) 0.003(5) 0.004(5) 0.008(5)
C12 0.038(7) 0.037(6) 0.029(5) -0.001(4) 0.012(4) -0.003(4)
C13 0.023(6) 0.051(7) 0.055(7) 0.001(5) 0.005(5) -0.011(4)
C14 0.026(6) 0.057(7) 0.055(7) -0.005(6) -0.002(5) -0.005(5)
C16 0.025(7) 0.148(14) 0.082(10) -0.001(10) 0.014(6) -0.005(7)
C1B 0.031(5) 0.034(5) 0.030(5) 0.005(4) 0.006(4) -0.003(4)
C20 0.038(6) 0.022(5) 0.036(5) -0.002(4) 0.025(4) -0.005(4)
C21 0.032(5) 0.030(5) 0.032(5) -0.005(4) -0.004(4) -0.001(4)
C22 0.032(5) 0.039(6) 0.036(5) 0.004(4) 0.005(4) 0.000(4)
C23 0.050(7) 0.051(7) 0.041(6) 0.018(5) 0.001(5) 0.009(5)
C24 0.051(7) 0.053(7) 0.054(7) 0.019(6) -0.008(5) -0.001(5)
C25 0.021(5) 0.055(7) 0.056(7) 0.004(6) -0.001(4) 0.000(4)
C26 0.034(6) 0.036(6) 0.039(6) -0.002(4) 0.006(4) -0.001(4)
C27 0.044(6) 0.067(8) 0.043(6) 0.009(6) 0.001(5) -0.012(5)
C28 0.030(6) 0.058(7) 0.052(7) 0.003(5) 0.012(5) -0.002(4)
C2B 0.039(5) 0.033(5) 0.029(5) 0.001(4) 0.006(4) -0.004(4)
C111 0.032(5) 0.035(6) 0.021(4) -0.006(4) 0.011(4) -0.001(4)
C112 0.089(9) 0.036(6) 0.062(8) 0.003(6) 0.053(7) 0.001(5)
C113 0.116(10) 0.033(7) 0.057(8) 0.009(6) 0.045(7) 0.003(6)
C114 0.091(9) 0.071(9) 0.035(6) 0.009(6) 0.027(6) -0.004(7)
C115 0.073(7) 0.044(7) 0.047(7) -0.018(6) 0.029(6) -0.007(5)
C116 0.069(7) 0.031(6) 0.030(6) 0.000(4) 0.013(5) -0.003(5)
C121 0.035(5) 0.030(5) 0.031(5) 0.001(4) 0.008(4) -0.003(4)
C122 0.029(5) 0.047(6) 0.045(6) -0.002(5) 0.009(4) 0.004(4)
C123 0.042(6) 0.045(7) 0.052(7) 0.012(5) -0.002(5) 0.008(5)
C124 0.027(6) 0.066(8) 0.062(7) 0.001(6) 0.004(5) 0.014(5)
C125 0.021(5) 0.073(8) 0.050(7) -0.002(6) 0.010(4) 0.001(5)
C126 0.043(6) 0.040(6) 0.040(6) 0.013(5) 0.018(4) 0.004(4)
C211 0.025(5) 0.036(5) 0.030(5) 0.012(4) 0.010(4) 0.007(4)
C212 0.069(7) 0.026(5) 0.036(6) -0.002(5) 0.013(5) 0.003(5)
C213 0.093(9) 0.029(6) 0.042(7) -0.001(5) 0.008(6) 0.006(5)
C214 0.073(8) 0.029(6) 0.054(7) 0.007(5) 0.025(6) 0.010(5)
C215 0.076(7) 0.027(5) 0.029(5) 0.004(4) 0.015(5) 0.009(5)
C216 0.047(6) 0.031(6) 0.040(6) -0.006(5) 0.012(4) 0.009(4)
C221 0.034(5) 0.023(5) 0.040(6) -0.005(4) 0.009(4) 0.000(4)
C222 0.038(6) 0.041(6) 0.049(6) 0.011(5) 0.006(5) -0.003(4)
C223 0.043(6) 0.044(6) 0.047(6) -0.006(5) -0.008(5) 0.004(5)
C224 0.027(5) 0.060(7) 0.052(7) -0.016(6) 0.001(5) -0.006(5)
C225 0.037(6) 0.073(8) 0.046(7) -0.005(6) 0.014(5) -0.018(5)
C226 0.036(6) 0.066(7) 0.025(5) -0.005(5) 0.006(4) -0.014(5)
C311 0.037(5) 0.028(5) 0.037(5) 0.004(4) 0.020(4) -0.002(4)
C312 0.100(9) 0.043(7) 0.059(8) 0.005(6) 0.028(7) -0.033(6)
C313 0.112(11) 0.054(9) 0.088(11) 0.009(8) 0.011(9) -0.043(8)
C314 0.066(8) 0.035(6) 0.078(9) 0.027(6) 0.023(7) -0.007(5)
C315 0.052(7) 0.081(9) 0.053(7) 0.023(7) 0.027(6) 0.002(6)
C316 0.037(6) 0.051(7) 0.051(7) 0.000(5) 0.005(5) -0.008(5)
C321 0.037(5) 0.026(5) 0.047(6) 0.002(4) 0.018(4) 0.011(4)
C322 0.080(8) 0.073(9) 0.049(7) 0.015(6) 0.028(6) 0.041(7)
C323 0.092(10) 0.095(11) 0.067(9) 0.005(8) 0.050(8) 0.049(8)
C324 0.068(9) 0.077(10) 0.078(10) 0.035(8) 0.027(8) 0.015(7)
C325 0.042(7) 0.055(8) 0.104(11) 0.011(7) 0.004(7) 0.004(5)
C326 0.035(6) 0.046(7) 0.106(10) -0.016(7) 0.024(6) 0.009(5)
C411 0.033(5) 0.037(6) 0.033(5) -0.013(4) 0.005(4) 0.003(4)
C412 0.048(6) 0.049(7) 0.042(6) 0.006(5) -0.011(5) 0.005(5)
C413 0.105(11) 0.047(8) 0.043(7) 0.000(6) -0.016(7) 0.012(7)
C414 0.069(9) 0.066(9) 0.080(10) -0.036(8) -0.026(7) 0.027(7)
C415 0.042(7) 0.098(11) 0.080(10) -0.026(9) -0.007(7) 0.006(7)
C416 0.043(7) 0.065(8) 0.045(6) -0.016(6) 0.003(5) 0.010(5)
C421 0.043(6) 0.038(6) 0.029(5) 0.011(4) 0.016(4) 0.009(4)
C422 0.041(6) 0.031(5) 0.049(6) 0.004(5) 0.021(5) 0.008(4)
C423 0.047(6) 0.064(8) 0.064(8) 0.009(6) 0.025(5) 0.023(5)
C424 0.065(8) 0.050(7) 0.071(8) 0.004(6) 0.043(6) 0.018(6)
C425 0.077(8) 0.052(7) 0.053(7) -0.008(6) 0.031(6) 0.002(6)
C426 0.054(6) 0.040(6) 0.039(6) -0.012(5) 0.017(5) 0.006(5)
C901 0.071(9) 0.064(9) 0.089(10) -0.014(7) -0.006(7) 0.005(6)
C902 0.16(2) 0.19(2) 0.32(3) -0.18(2) -0.19(2) 0.108(18)

loop_
_atom_type_symbol
_atom_type_description
_atom_type_scat_dispersion_real
_atom_type_scat_dispersion_imag
_atom_type_scat_source
C C 0.0033 0.0016 'International Tables Vol C Tables 4.2.6.8 and 6.1.1.4'
Re Re -1.0185 7.2310 'International Tables Vol C Tables 4.2.6.8 and 6.1.1.4'
Cl Cl 0.1484 0.1585 'International Tables Vol C Tables 4.2.6.8 and 6.1.1.4'
P P 0.1023 0.0942 'International Tables Vol C Tables 4.2.6.8 and 6.1.1.4'
N N 0.0061 0.0033 'International Tables Vol C Tables 4.2.6.8 and 6.1.1.4'
H H 0.0000 0.0000 'International Tables Vol C Tables 4.2.6.8 and 6.1.1.4'

loop_
_geom_angle_atom_site_label_1
_geom_angle_atom_site_label_2
_geom_angle_atom_site_label_3
_geom_angle
_geom_angle_site_symmetry_1
_geom_angle_site_symmetry_3
_geom_angle_publ_flag
N1 Re1 Re2 105.3(2) . . ?
N1 Re1 Cl1 141.9(2) . . ?
Re2 Re1 Cl1 112.82(6) . . ?
N1 Re1 P1 84.20(19) . . ?
Re2 Re1 P1 97.38(5) . . ?
Cl1 Re1 P1 89.47(8) . . ?
N1 Re1 P3 93.84(19) . . ?
Re2 Re1 P3 95.60(6) . . ?
Cl1 Re1 P3 84.10(8) . . ?
P1 Re1 P3 166.93(8) . . ?
C20 Re2 N11 167.4(3) . . ?
C20 Re2 Re1 97.8(2) . . ?
N11 Re2 Re1 94.77(18) . . ?
C20 Re2 P2 92.7(2) . . ?
N11 Re2 P2 87.42(19) . . ?
Re1 Re2 P2 93.92(5) . . ?
C20 Re2 P4 86.5(2) . . ?
N11 Re2 P4 91.33(19) . . ?
Re1 Re2 P4 95.23(5) . . ?
P2 Re2 P4 170.83(7) . . ?
C20 Re2 Cl2 84.6(2) . . ?
N11 Re2 Cl2 82.81(19) . . ?
Re1 Re2 Cl2 177.31(5) . . ?
P2 Re2 Cl2 87.15(7) . . ?
P4 Re2 Cl2 83.68(7) . . ?
C902 Cl95 Cl6A 54.9(6) . . ?
C902 Cl6A Cl95 43.0(6) . . ?
C121 P1 C111 101.5(4) . . ?
C121 P1 C1B 107.7(4) . . ?
C111 P1 C1B 106.3(4) . . ?
C121 P1 Re1 124.0(3) . . ?
C111 P1 Re1 111.2(3) . . ?
C1B P1 Re1 105.2(3) . . ?
C221 P2 C211 100.0(4) . . ?
C221 P2 C1B 105.7(4) . . ?
C211 P2 C1B 103.1(4) . . ?
C221 P2 Re2 113.0(3) . . ?
C211 P2 Re2 121.8(3) . . ?
C1B P2 Re2 111.4(3) . . ?
C311 P3 C321 104.2(4) . . ?
C311 P3 C2B 105.5(4) . . ?
C321 P3 C2B 107.5(4) . . ?
C311 P3 Re1 113.6(3) . . ?
C321 P3 Re1 120.5(3) . . ?
C2B P3 Re1 104.6(3) . . ?
C411 P4 C2B 106.0(4) . . ?
C411 P4 C421 100.8(4) . . ?
C2B P4 C421 101.9(4) . . ?
C411 P4 Re2 113.5(3) . . ?
C2B P4 Re2 110.1(3) . . ?
C421 P4 Re2 122.8(3) . . ?
C2 N1 Re1 173.9(7) . . ?
C12 N11 Re2 169.3(7) . . ?
C20 N20 C21 172.6(8) . . ?
N1 C2 C3 176.5(10) . . ?
C2 C3 C6 121.5(9) . . ?
C2 C3 C4 117.9(8) . . ?
C6 C3 C4 120.4(8) . . ?
N5 C4 C3 176.5(11) . . ?
N7 C6 C3 178.7(11) . . ?
N11 C12 C13 173.8(10) . . ?
C12 C13 C14 123.5(9) . . ?
C12 C13 C16 115.8(9) . . ?
C14 C13 C16 120.7(9) . . ?
N15 C14 C13 178.5(12) . . ?
N17 C16 C13 176.8(15) . . ?
P1 C1B P2 111.0(5) . . ?
N20 C20 Re2 172.5(7) . . ?
C26 C21 N20 118.4(8) . . ?
C26 C21 C22 123.3(8) . . ?
N20 C21 C22 118.3(7) . . ?
C23 C22 C21 115.9(8) . . ?
C23 C22 C27 121.6(9) . . ?
C21 C22 C27 122.5(8) . . ?
C22 C23 C24 123.2(9) . . ?
C25 C24 C23 118.3(9) . . ?
C26 C25 C24 122.0(9) . . ?
C25 C26 C21 117.2(9) . . ?
C25 C26 C28 121.8(8) . . ?
C21 C26 C28 121.0(8) . . ?
P3 C2B P4 109.5(4) . . ?
C116 C111 C112 118.6(8) . . ?
C116 C111 P1 122.1(7) . . ?
C112 C111 P1 119.3(7) . . ?
C111 C112 C113 119.8(10) . . ?
C114 C113 C112 120.7(10) . . ?
C113 C114 C115 119.5(10) . . ?
C116 C115 C114 119.7(10) . . ?
C115 C116 C111 121.6(9) . . ?
C126 C121 C122 118.8(8) . . ?
C126 C121 P1 119.2(7) . . ?
C122 C121 P1 121.9(6) . . ?
C121 C122 C123 120.5(9) . . ?
C124 C123 C122 120.5(10) . . ?
C123 C124 C125 119.3(9) . . ?
C124 C125 C126 120.7(9) . . ?
C121 C126 C125 120.2(9) . . ?
C216 C211 C212 118.6(8) . . ?
C216 C211 P2 123.3(7) . . ?
C212 C211 P2 118.1(7) . . ?
C213 C212 C211 121.1(9) . . ?
C212 C213 C214 119.1(10) . . ?
C215 C214 C213 120.5(9) . . ?
C214 C215 C216 119.6(9) . . ?
C211 C216 C215 121.1(9) . . ?
C226 C221 C222 119.3(8) . . ?
C226 C221 P2 118.2(7) . . ?
C222 C221 P2 122.4(7) . . ?
C223 C222 C221 120.5(9) . . ?
C222 C223 C224 120.6(9) . . ?
C225 C224 C223 118.9(9) . . ?
C224 C225 C226 120.8(10) . . ?
C221 C226 C225 119.8(9) . . ?
C316 C311 C312 118.3(9) . . ?
C316 C311 P3 118.8(7) . . ?
C312 C311 P3 122.9(7) . . ?
C311 C312 C313 118.5(11) . . ?
C314 C313 C312 122.8(12) . . ?
C313 C314 C315 118.2(10) . . ?
C314 C315 C316 120.9(10) . . ?
C311 C316 C315 121.3(10) . . ?
C322 C321 C326 117.6(9) . . ?
C322 C321 P3 124.6(8) . . ?
C326 C321 P3 117.8(7) . . ?
C321 C322 C323 119.1(11) . . ?
C324 C323 C322 122.2(11) . . ?
C323 C324 C325 119.6(12) . . ?
C324 C325 C326 121.6(13) . . ?
C325 C326 C321 120.0(11) . . ?
C412 C411 C416 118.3(9) . . ?
C412 C411 P4 119.3(7) . . ?
C416 C411 P4 122.4(8) . . ?
C411 C412 C413 121.0(10) . . ?
C414 C413 C412 120.7(12) . . ?
C413 C414 C415 119.4(11) . . ?
C416 C415 C414 119.6(12) . . ?
C415 C416 C411 120.9(11) . . ?
C422 C421 C426 121.0(8) . . ?
C422 C421 P4 123.6(7) . . ?
C426 C421 P4 115.3(7) . . ?
C421 C422 C423 120.7(10) . . ?
C424 C423 C422 118.0(10) . . ?
C425 C424 C423 122.0(10) . . ?
C424 C425 C426 120.4(10) . . ?
C421 C426 C425 117.9(9) . . ?
Cl93 C901 Cl91 109.3(7) . . ?
Cl93 C901 Cl92 111.0(8) . . ?
Cl91 C901 Cl92 108.8(8) . . ?
Cl95 C902 Cl94 112.4(11) . . ?
Cl95 C902 Cl6B 112.1(10) . . ?
Cl94 C902 Cl6B 103.9(11) . . ?
Cl95 C902 Cl6A 82.2(8) . . ?
Cl94 C902 Cl6A 137.5(12) . . ?
Cl6B C902 Cl6A 36.9(6) . . ?

loop_
_geom_bond_atom_site_label_1
_geom_bond_atom_site_label_2
_geom_bond_distance
_geom_bond_site_symmetry_2
_geom_bond_publ_flag
Re1 N1 1.988(7) . ?
Re1 Re2 2.2856(5) . ?
Re1 Cl1 2.357(2) . ?
Re1 P1 2.415(2) . ?
Re1 P3 2.430(2) . ?
Re2 C20 2.023(9) . ?
Re2 N11 2.105(8) . ?
Re2 P2 2.483(2) . ?
Re2 P4 2.489(2) . ?
Re2 Cl2 2.501(2) . ?
Cl91 C901 1.729(13) . ?
Cl92 C901 1.751(13) . ?
Cl93 C901 1.711(14) . ?
Cl94 C902 1.699(17) . ?
Cl95 C902 1.663(16) . ?
Cl95 Cl6A 2.417(15) . ?
Cl6A C902 1.995(16) . ?
Cl6B C902 1.802(17) . ?
P1 C121 1.808(9) . ?
P1 C111 1.825(8) . ?
P1 C1B 1.830(8) . ?
P2 C221 1.833(8) . ?
P2 C211 1.843(8) . ?
P2 C1B 1.853(8) . ?
P3 C311 1.808(9) . ?
P3 C321 1.821(9) . ?
P3 C2B 1.822(9) . ?
P4 C411 1.817(9) . ?
P4 C2B 1.838(9) . ?
P4 C421 1.846(9) . ?
N1 C2 1.148(11) . ?
N5 C4 1.120(12) . ?
N7 C6 1.138(12) . ?
N11 C12 1.155(10) . ?
N15 C14 1.132(13) . ?
N17 C16 1.137(16) . ?
N20 C20 1.168(10) . ?
N20 C21 1.402(10) . ?
C2 C3 1.386(13) . ?
C3 C6 1.429(13) . ?
C3 C4 1.433(14) . ?
C12 C13 1.375(13) . ?
C13 C14 1.415(14) . ?
C13 C16 1.430(16) . ?
C21 C26 1.392(12) . ?
C21 C22 1.410(12) . ?
C22 C23 1.377(12) . ?
C22 C27 1.498(12) . ?
C23 C24 1.389(13) . ?
C24 C25 1.385(13) . ?
C25 C26 1.384(12) . ?
C26 C28 1.502(13) . ?
C111 C116 1.384(12) . ?
C111 C112 1.385(13) . ?
C112 C113 1.394(14) . ?
C113 C114 1.360(15) . ?
C114 C115 1.394(15) . ?
C115 C116 1.360(13) . ?
C121 C126 1.379(12) . ?
C121 C122 1.384(12) . ?
C122 C123 1.408(12) . ?
C123 C124 1.360(13) . ?
C124 C125 1.384(14) . ?
C125 C126 1.402(12) . ?
C211 C216 1.352(12) . ?
C211 C212 1.398(12) . ?
C212 C213 1.364(13) . ?
C213 C214 1.399(14) . ?
C214 C215 1.346(13) . ?
C215 C216 1.403(12) . ?
C221 C226 1.372(12) . ?
C221 C222 1.385(12) . ?
C222 C223 1.383(12) . ?
C223 C224 1.389(14) . ?
C224 C225 1.363(14) . ?
C225 C226 1.412(12) . ?
C311 C316 1.374(12) . ?
C311 C312 1.392(13) . ?
C312 C313 1.418(15) . ?
C313 C314 1.353(16) . ?
C314 C315 1.359(15) . ?
C315 C316 1.405(14) . ?
C321 C322 1.358(13) . ?
C321 C326 1.418(14) . ?
C322 C323 1.465(15) . ?
C323 C324 1.295(16) . ?
C324 C325 1.356(17) . ?
C325 C326 1.397(13) . ?
C411 C412 1.381(13) . ?
C411 C416 1.418(13) . ?
C412 C413 1.384(13) . ?
C413 C414 1.382(17) . ?
C414 C415 1.405(19) . ?
C415 C416 1.379(15) . ?
C421 C422 1.356(12) . ?
C421 C426 1.407(13) . ?
C422 C423 1.404(12) . ?
C423 C424 1.388(15) . ?
C424 C425 1.348(14) . ?
C425 C426 1.407(13) . ?
